data_1549258
loop_
_publ_author_name
'Some\,san, Adrian-Alexandru'
'Le Coz, Erwann'
'Roisnel, Thierry'
'Silvestru, Cristian'
'Sarazin, Yann'

_publ_section_title
;
 Stable lead(ii) boroxides.
;
_journal_issue 42
_journal_name_full 'Chemical communications (Cambridge, England)'
_journal_page_first 5299
_journal_page_last 5302
_journal_paper_doi 10.1039/c8cc02459f
_journal_volume 54
_journal_year 2018
_chemical_compound_source 'synthesis as described'
_chemical_formula_moiety 'C28 H76 B2 O2 Si8 Sn'
_chemical_formula_sum 'C28 H76 B2 O2 Si8 Sn'
_chemical_formula_weight 809.91
_chemical_properties_physical Air-sensitive,Moisture-sensitive
_space_group_crystal_system monoclinic
_space_group_IT_number 15
_space_group_name_Hall '-C 2yc'
_space_group_name_H-M_alt 'C 1 2/c 1'
_symmetry_space_group_name_Hall '-C 2yc'
_symmetry_space_group_name_H-M 'C 1 2/c 1'
_atom_sites_solution_hydrogens geom
_audit_update_record
;
2018-03-26 deposited with the CCDC.
2018-04-19 downloaded from the CCDC.
;
_cell_angle_alpha 90
_cell_angle_beta 123.9170(10)
_cell_angle_gamma 90
_cell_formula_units_Z 8
_cell_length_a 25.1738(8)
_cell_length_b 18.1907(6)
_cell_length_c 24.6824(7)
_cell_measurement_reflns_used 9953
_cell_measurement_temperature 150(2)
_cell_measurement_theta_max 27.46
_cell_measurement_theta_min 2.45
_cell_measurement_wavelength 0.71073
_cell_volume 9379.6(5)
_computing_cell_refinement 'APEX3 (Bruker, 2015); SAINT (Bruker, 2014)'
_computing_data_collection 'SAINT (Bruker, 2014)'
_computing_data_reduction 'SAINT (Bruker, 2014)'
_computing_molecular_graphics 'SXGRAPH (Farrugia, 1999), Mercury (CSD, 2014)'
_computing_publication_material 'CRYSCALC (T. Roisnel, local program, 2016)'
_computing_structure_refinement 'SHELXL-2016/6 (Sheldrick, 2016)'
_computing_structure_solution 'SHELXT (Sheldrick, 2015)'
_diffrn_ambient_temperature 150(2)
_diffrn_detector '(CMOS) PHOTON 100'
_diffrn_measured_fraction_theta_full 0.998
_diffrn_measured_fraction_theta_max 0.999
_diffrn_measurement_device_type 'D8 VENTURE Bruker AXS'
_diffrn_measurement_method 'rotation images'
_diffrn_radiation_monochromator 'multilayer monochromator'
_diffrn_radiation_probe x-ray
_diffrn_radiation_source 'Incoatec microfocus sealed tube'
_diffrn_radiation_type MoK\a
_diffrn_radiation_wavelength 0.71073
_diffrn_reflns_av_R_equivalents 0.0617
_diffrn_reflns_av_unetI/netI 0.0488
_diffrn_reflns_limit_h_max 32
_diffrn_reflns_limit_h_min -32
_diffrn_reflns_limit_k_max 23
_diffrn_reflns_limit_k_min -20
_diffrn_reflns_limit_l_max 32
_diffrn_reflns_limit_l_min -32
_diffrn_reflns_number 42335
_diffrn_reflns_theta_full 25.242
_diffrn_reflns_theta_max 27.484
_diffrn_reflns_theta_min 2.970
_exptl_absorpt_coefficient_mu 0.771
_exptl_absorpt_correction_T_max 0.775
_exptl_absorpt_correction_T_min 0.682
_exptl_absorpt_correction_type multi-scan
_exptl_absorpt_process_details
;
  [Sheldrick, G.M. (2014). SADABS Bruker AXS Inc., Madison, Wisconsin, USA]
;
_exptl_crystal_colour colourless
_exptl_crystal_density_diffrn 1.147
_exptl_crystal_description prism
_exptl_crystal_F_000 3456
_exptl_crystal_recrystallization_method 'Re-crystallisation from solvent: pentane'
_exptl_crystal_size_max 0.600
_exptl_crystal_size_mid 0.520
_exptl_crystal_size_min 0.330
_refine_diff_density_max 2.423
_refine_diff_density_min -1.925
_refine_diff_density_rms 0.082
_refine_ls_extinction_method none
_refine_ls_goodness_of_fit_ref 1.012
_refine_ls_hydrogen_treatment constr
_refine_ls_matrix_type full
_refine_ls_number_parameters 394
_refine_ls_number_reflns 10742
_refine_ls_number_restraints 0
_refine_ls_restrained_S_all 1.012
_refine_ls_R_factor_all 0.0654
_refine_ls_R_factor_gt 0.0398
_refine_ls_shift/su_max 0.002
_refine_ls_shift/su_mean 0.000
_refine_ls_structure_factor_coef Fsqd
_refine_ls_weighting_details 'w=1/[\s^2^(Fo^2^)+(0.0241P)^2^+26.9267P] where P=(Fo^2^+2Fc^2^)/3'
_refine_ls_weighting_scheme calc
_refine_ls_wR_factor_gt 0.0767
_refine_ls_wR_factor_ref 0.0858
_reflns_number_gt 8081
_reflns_number_total 10742
_reflns_threshold_expression >2sigma(I)
_cod_data_source_file c8cc02459f2.cif
_cod_data_source_block 2
_cod_depositor_comments 'Adding full bibliography for 1549257--1549261.cif.'
_cod_database_code 1549258

loop_
_space_group_symop_operation_xyz
'x, y, z'
'-x, y, -z+1/2'
'x+1/2, y+1/2, z'
'-x+1/2, y+1/2, -z+1/2'
'-x, -y, -z'
'x, -y, z-1/2'
'-x+1/2, -y+1/2, -z'
'x+1/2, -y+1/2, z-1/2'

loop_
_atom_site_label
_atom_site_type_symbol
_atom_site_fract_x
_atom_site_fract_y
_atom_site_fract_z
_atom_site_U_iso_or_equiv
_atom_site_adp_type
_atom_site_occupancy
_atom_site_site_symmetry_order
_atom_site_calc_flag
_atom_site_refinement_flags_posn
_atom_site_refinement_flags_adp
Sn1 Sn 0.74837(2) 0.51816(2) 0.32213(2) 0.02990(7) Uani 1 1 d . .
O1 O 0.75013(9) 0.53314(10) 0.40263(8) 0.0195(4) Uani 1 1 d . .
O2 O 0.74447(8) 0.62242(10) 0.29819(8) 0.0189(4) Uani 1 1 d . .
B1 B 0.75085(14) 0.50091(15) 0.45308(14) 0.0155(6) Uani 1 1 d . .
B2 B 0.74233(14) 0.67300(16) 0.25631(13) 0.0148(6) Uani 1 1 d . .
Si1 Si 0.63764(3) 0.58371(4) 0.42321(3) 0.01763(15) Uani 1 1 d . .
Si2 Si 0.63948(4) 0.41103(4) 0.40642(4) 0.02367(17) Uani 1 1 d . .
Si3 Si 0.86623(4) 0.41185(4) 0.49830(4) 0.02259(17) Uani 1 1 d . .
Si4 Si 0.85918(4) 0.54494(5) 0.57824(4) 0.02402(17) Uani 1 1 d . .
Si5 Si 0.63090(4) 0.76535(4) 0.20136(4) 0.02307(17) Uani 1 1 d . .
Si6 Si 0.62829(4) 0.60931(5) 0.14067(4) 0.02477(18) Uani 1 1 d . .
Si7 Si 0.85501(4) 0.74781(4) 0.36320(4) 0.02194(16) Uani 1 1 d . .
Si8 Si 0.85256(4) 0.66581(4) 0.24814(4) 0.02109(16) Uani 1 1 d . .
C1 C 0.68608(12) 0.49641(14) 0.45015(12) 0.0161(5) Uani 1 1 d . .
H1 H 0.700013 0.489295 0.496478 0.019 Uiso 1 1 calc R U
C2 C 0.68839(14) 0.66734(16) 0.44429(14) 0.0282(6) Uani 1 1 d . .
H2A H 0.712760 0.664032 0.424312 0.042 Uiso 1 1 calc R U
H2B H 0.718064 0.670868 0.491816 0.042 Uiso 1 1 calc R U
H2C H 0.661034 0.711086 0.427809 0.042 Uiso 1 1 calc R U
C3 C 0.59591(14) 0.59016(18) 0.46664(14) 0.0286(7) Uani 1 1 d . .
H3A H 0.627586 0.587426 0.513884 0.043 Uiso 1 1 calc R U
H3B H 0.565492 0.549434 0.452896 0.043 Uiso 1 1 calc R U
H3C H 0.572872 0.636983 0.455812 0.043 Uiso 1 1 calc R U
C4 C 0.57636(14) 0.58719(17) 0.33296(13) 0.0287(7) Uani 1 1 d . .
H4A H 0.553513 0.634194 0.321529 0.043 Uiso 1 1 calc R U
H4B H 0.545855 0.546759 0.320251 0.043 Uiso 1 1 calc R U
H4C H 0.597675 0.582447 0.309887 0.043 Uiso 1 1 calc R U
C5 C 0.55695(14) 0.40777(19) 0.38932(17) 0.0371(8) Uani 1 1 d . .
H5A H 0.530009 0.444984 0.356541 0.056 Uiso 1 1 calc R U
H5B H 0.559324 0.417678 0.429645 0.056 Uiso 1 1 calc R U
H5C H 0.538400 0.358945 0.372830 0.056 Uiso 1 1 calc R U
C6 C 0.68258(16) 0.32953(17) 0.45967(18) 0.0404(8) Uani 1 1 d . .
H6A H 0.662579 0.284255 0.434994 0.061 Uiso 1 1 calc R U
H6B H 0.680183 0.330868 0.497944 0.061 Uiso 1 1 calc R U
H6C H 0.727529 0.330828 0.473917 0.061 Uiso 1 1 calc R U
C7 C 0.62958(17) 0.39957(19) 0.32563(15) 0.0402(8) Uani 1 1 d . .
H7A H 0.613394 0.445450 0.300746 0.060 Uiso 1 1 calc R U
H7B H 0.599141 0.359772 0.301072 0.060 Uiso 1 1 calc R U
H7C H 0.671042 0.387518 0.332910 0.060 Uiso 1 1 calc R U
C8 C 0.81552(12) 0.47033(14) 0.51525(12) 0.0169(5) Uani 1 1 d . .
H8 H 0.800984 0.435669 0.535917 0.020 Uiso 1 1 calc R U
C9 C 0.92128(15) 0.35249(18) 0.57053(16) 0.0384(8) Uani 1 1 d . .
H9A H 0.936645 0.311687 0.556843 0.058 Uiso 1 1 calc R U
H9B H 0.898181 0.332934 0.588794 0.058 Uiso 1 1 calc R U
H9C H 0.957814 0.381777 0.603741 0.058 Uiso 1 1 calc R U
C10 C 0.91529(17) 0.46619(18) 0.47681(19) 0.0414(8) Uani 1 1 d . .
H10A H 0.886890 0.495828 0.437810 0.062 Uiso 1 1 calc R U
H10B H 0.940094 0.432532 0.468119 0.062 Uiso 1 1 calc R U
H10C H 0.944526 0.498622 0.513272 0.062 Uiso 1 1 calc R U
C11 C 0.81678(15) 0.34498(16) 0.43040(14) 0.0295(7) Uani 1 1 d . .
H11A H 0.784385 0.371753 0.391098 0.044 Uiso 1 1 calc R U
H11B H 0.795596 0.310749 0.443221 0.044 Uiso 1 1 calc R U
H11C H 0.844478 0.317451 0.421363 0.044 Uiso 1 1 calc R U
C12 C 0.87216(15) 0.62790(17) 0.54288(16) 0.0345(7) Uani 1 1 d . .
H12A H 0.831004 0.644966 0.505148 0.052 Uiso 1 1 calc R U
H12B H 0.900735 0.615553 0.528996 0.052 Uiso 1 1 calc R U
H12C H 0.891581 0.666861 0.575883 0.052 Uiso 1 1 calc R U
C13 C 0.93937(16) 0.5150(2) 0.65004(16) 0.0480(9) Uani 1 1 d . .
H13A H 0.968325 0.506285 0.635956 0.072 Uiso 1 1 calc R U
H13B H 0.934491 0.469626 0.668217 0.072 Uiso 1 1 calc R U
H13C H 0.957173 0.553598 0.683451 0.072 Uiso 1 1 calc R U
C14 C 0.81155(15) 0.57008(19) 0.61251(14) 0.0352(7) Uani 1 1 d . .
H14A H 0.833195 0.609870 0.644336 0.053 Uiso 1 1 calc R U
H14B H 0.807678 0.527116 0.634035 0.053 Uiso 1 1 calc R U
H14C H 0.768804 0.586420 0.577111 0.053 Uiso 1 1 calc R U
C16 C 0.67616(12) 0.69157(15) 0.18941(12) 0.0187(5) Uani 1 1 d . .
H16 H 0.689016 0.715545 0.161932 0.022 Uiso 1 1 calc R U
C17 C 0.67700(16) 0.85361(16) 0.22477(15) 0.0331(7) Uani 1 1 d . .
H17A H 0.653970 0.891624 0.231961 0.050 Uiso 1 1 calc R U
H17B H 0.681701 0.869103 0.189626 0.050 Uiso 1 1 calc R U
H17C H 0.719428 0.846287 0.264962 0.050 Uiso 1 1 calc R U
C18 C 0.61673(16) 0.74070(18) 0.26574(16) 0.0365(8) Uani 1 1 d . .
H18A H 0.657073 0.724797 0.305227 0.055 Uiso 1 1 calc R U
H18B H 0.585424 0.700669 0.249952 0.055 Uiso 1 1 calc R U
H18C H 0.600259 0.783677 0.275820 0.055 Uiso 1 1 calc R U
C19 C 0.55096(15) 0.7863(2) 0.12509(17) 0.0479(9) Uani 1 1 d . .
H19A H 0.521796 0.744978 0.114855 0.072 Uiso 1 1 calc R U
H19B H 0.555939 0.793994 0.088856 0.072 Uiso 1 1 calc R U
H19C H 0.533331 0.830830 0.131674 0.072 Uiso 1 1 calc R U
C20 C 0.58286(15) 0.56690(19) 0.17234(15) 0.0345(7) Uani 1 1 d . .
H20A H 0.612064 0.557774 0.219299 0.052 Uiso 1 1 calc R U
H20B H 0.563942 0.520311 0.149691 0.052 Uiso 1 1 calc R U
H20C H 0.548814 0.600431 0.164603 0.052 Uiso 1 1 calc R U
C21 C 0.57040(16) 0.6339(2) 0.05271(14) 0.0475(10) Uani 1 1 d . .
H21A H 0.537224 0.666369 0.048476 0.071 Uiso 1 1 calc R U
H21B H 0.550491 0.589011 0.027261 0.071 Uiso 1 1 calc R U
H21C H 0.593185 0.659090 0.036372 0.071 Uiso 1 1 calc R U
C22 C 0.67997(16) 0.53517(18) 0.13988(16) 0.0370(8) Uani 1 1 d . .
H22A H 0.697448 0.552176 0.115171 0.055 Uiso 1 1 calc R U
H22B H 0.654202 0.490884 0.119260 0.055 Uiso 1 1 calc R U
H22C H 0.715188 0.523840 0.184784 0.055 Uiso 1 1 calc R U
C23 C 0.80574(12) 0.71541(14) 0.27561(12) 0.0159(5) Uani 1 1 d . .
H23 H 0.790418 0.761516 0.249049 0.019 Uiso 1 1 calc R U
C24 C 0.80401(15) 0.76734(19) 0.39483(15) 0.0332(7) Uani 1 1 d . .
H24A H 0.779141 0.723412 0.389925 0.050 Uiso 1 1 calc R U
H24B H 0.774796 0.808009 0.370043 0.050 Uiso 1 1 calc R U
H24C H 0.831382 0.780813 0.441084 0.050 Uiso 1 1 calc R U
C25 C 0.91579(14) 0.6790(2) 0.42004(14) 0.0365(8) Uani 1 1 d . .
H25A H 0.940595 0.699125 0.464414 0.055 Uiso 1 1 calc R U
H25B H 0.944590 0.667776 0.406201 0.055 Uiso 1 1 calc R U
H25C H 0.894105 0.633911 0.419365 0.055 Uiso 1 1 calc R U
C26 C 0.89646(17) 0.83547(19) 0.36775(17) 0.0416(8) Uani 1 1 d . .
H26A H 0.864806 0.871168 0.336833 0.062 Uiso 1 1 calc R U
H26B H 0.927609 0.825639 0.356682 0.062 Uiso 1 1 calc R U
H26C H 0.918650 0.855437 0.412115 0.062 Uiso 1 1 calc R U
C27 C 0.86973(16) 0.56803(16) 0.27659(16) 0.0325(7) Uani 1 1 d . .
H27A H 0.829427 0.540659 0.256109 0.049 Uiso 1 1 calc R U
H27B H 0.891672 0.566548 0.324157 0.049 Uiso 1 1 calc R U
H27C H 0.897073 0.545698 0.264406 0.049 Uiso 1 1 calc R U
C28 C 0.93047(14) 0.71188(19) 0.27648(15) 0.0345(7) Uani 1 1 d . .
H28A H 0.958278 0.710428 0.324264 0.052 Uiso 1 1 calc R U
H28B H 0.922546 0.763136 0.261735 0.052 Uiso 1 1 calc R U
H28C H 0.951354 0.686200 0.258270 0.052 Uiso 1 1 calc R U
C29 C 0.80632(15) 0.66680(19) 0.15680(14) 0.0342(7) Uani 1 1 d . .
H29A H 0.829884 0.639242 0.142532 0.051 Uiso 1 1 calc R U
H29B H 0.800530 0.717694 0.141432 0.051 Uiso 1 1 calc R U
H29C H 0.764366 0.643999 0.138660 0.051 Uiso 1 1 calc R U

loop_
_atom_site_aniso_label
_atom_site_aniso_U_11
_atom_site_aniso_U_22
_atom_site_aniso_U_33
_atom_site_aniso_U_23
_atom_site_aniso_U_13
_atom_site_aniso_U_12
Sn1 0.05674(15) 0.01752(10) 0.03325(11) 0.00551(9) 0.03611(11) 0.00687(10)
O1 0.0236(10) 0.0215(10) 0.0195(9) 0.0030(7) 0.0159(8) 0.0013(8)
O2 0.0210(9) 0.0182(9) 0.0177(9) 0.0033(7) 0.0110(8) -0.0010(8)
B1 0.0185(14) 0.0132(14) 0.0168(13) -0.0028(10) 0.0111(12) -0.0004(11)
B2 0.0187(14) 0.0132(14) 0.0158(13) -0.0006(11) 0.0117(12) 0.0021(11)
Si1 0.0156(3) 0.0208(4) 0.0169(3) 0.0007(3) 0.0093(3) 0.0025(3)
Si2 0.0235(4) 0.0200(4) 0.0298(4) -0.0024(3) 0.0164(3) -0.0053(3)
Si3 0.0200(4) 0.0200(4) 0.0323(4) 0.0041(3) 0.0174(3) 0.0040(3)
Si4 0.0201(4) 0.0289(4) 0.0183(4) -0.0023(3) 0.0078(3) 0.0003(3)
Si5 0.0201(4) 0.0249(4) 0.0265(4) 0.0073(3) 0.0144(3) 0.0048(3)
Si6 0.0220(4) 0.0344(5) 0.0186(4) -0.0062(3) 0.0117(3) -0.0097(3)
Si7 0.0187(4) 0.0248(4) 0.0216(4) -0.0041(3) 0.0108(3) -0.0052(3)
Si8 0.0204(4) 0.0250(4) 0.0231(4) 0.0057(3) 0.0153(3) 0.0043(3)
C1 0.0155(12) 0.0191(13) 0.0125(11) 0.0021(9) 0.0069(10) 0.0010(10)
C2 0.0299(16) 0.0219(15) 0.0335(16) 0.0011(12) 0.0180(14) 0.0032(12)
C3 0.0252(15) 0.0366(18) 0.0268(15) -0.0006(13) 0.0163(13) 0.0059(13)
C4 0.0284(16) 0.0339(17) 0.0190(14) 0.0064(12) 0.0102(12) 0.0042(13)
C5 0.0270(16) 0.0375(19) 0.0480(19) 0.0015(15) 0.0217(15) -0.0095(14)
C6 0.044(2) 0.0225(17) 0.060(2) 0.0049(15) 0.0318(18) -0.0013(14)
C7 0.046(2) 0.039(2) 0.0385(18) -0.0206(15) 0.0251(16) -0.0161(16)
C8 0.0152(12) 0.0178(14) 0.0177(12) 0.0015(10) 0.0092(11) -0.0009(10)
C9 0.0248(16) 0.0336(18) 0.0465(19) 0.0087(15) 0.0136(15) 0.0112(14)
C10 0.044(2) 0.0317(19) 0.073(2) -0.0027(17) 0.047(2) -0.0018(15)
C11 0.0370(17) 0.0232(15) 0.0344(16) 0.0013(13) 0.0237(14) 0.0048(13)
C12 0.0326(17) 0.0288(17) 0.0426(18) -0.0085(14) 0.0212(15) -0.0084(14)
C13 0.0325(19) 0.054(2) 0.0303(17) -0.0047(16) 0.0009(15) 0.0046(17)
C14 0.0375(18) 0.045(2) 0.0264(15) -0.0082(14) 0.0197(14) -0.0016(15)
C16 0.0182(13) 0.0240(14) 0.0168(12) 0.0018(10) 0.0116(11) -0.0029(11)
C17 0.0444(19) 0.0231(16) 0.0407(17) 0.0040(13) 0.0291(16) 0.0042(14)
C18 0.046(2) 0.0341(18) 0.0476(19) 0.0042(15) 0.0378(17) 0.0031(15)
C19 0.0275(18) 0.055(2) 0.050(2) 0.0130(18) 0.0146(16) 0.0160(17)
C20 0.0294(16) 0.043(2) 0.0338(16) -0.0083(14) 0.0195(14) -0.0152(14)
C21 0.0374(19) 0.075(3) 0.0189(15) -0.0060(16) 0.0091(14) -0.0140(19)
C22 0.045(2) 0.0350(19) 0.0404(18) -0.0157(14) 0.0301(16) -0.0122(15)
C23 0.0174(13) 0.0131(12) 0.0182(12) 0.0028(10) 0.0105(11) 0.0014(10)
C24 0.0325(17) 0.0414(19) 0.0306(16) -0.0113(14) 0.0207(14) -0.0047(14)
C25 0.0258(16) 0.054(2) 0.0217(15) 0.0054(14) 0.0083(13) 0.0057(15)
C26 0.045(2) 0.0357(19) 0.047(2) -0.0137(16) 0.0281(17) -0.0201(16)
C27 0.0411(18) 0.0239(16) 0.0451(18) 0.0063(14) 0.0318(16) 0.0093(14)
C28 0.0233(15) 0.044(2) 0.0413(18) 0.0144(15) 0.0213(14) 0.0065(14)
C29 0.0380(18) 0.046(2) 0.0269(15) 0.0003(14) 0.0231(14) 0.0018(15)

loop_
_atom_type_symbol
_atom_type_description
_atom_type_scat_dispersion_real
_atom_type_scat_dispersion_imag
_atom_type_scat_source
C C 0.0033 0.0016 'International Tables Vol C Tables 4.2.6.8 and 6.1.1.4'
H H 0.0000 0.0000 'International Tables Vol C Tables 4.2.6.8 and 6.1.1.4'
B B 0.0013 0.0007 'International Tables Vol C Tables 4.2.6.8 and 6.1.1.4'
O O 0.0106 0.0060 'International Tables Vol C Tables 4.2.6.8 and 6.1.1.4'
Si Si 0.0817 0.0704 'International Tables Vol C Tables 4.2.6.8 and 6.1.1.4'
Sn Sn -0.6537 1.4246 'International Tables Vol C Tables 4.2.6.8 and 6.1.1.4'

loop_
_geom_angle_atom_site_label_1
_geom_angle_atom_site_label_2
_geom_angle_atom_site_label_3
_geom_angle
O2 Sn1 O1 97.92(7)
B1 O1 Sn1 146.71(17)
B2 O2 Sn1 148.32(17)
O1 B1 C8 121.0(2)
O1 B1 C1 119.2(2)
C8 B1 C1 119.8(2)
O2 B2 C23 119.5(2)
O2 B2 C16 120.3(2)
C23 B2 C16 120.1(2)
C2 Si1 C4 106.59(14)
C2 Si1 C3 107.72(14)
C4 Si1 C3 108.96(13)
C2 Si1 C1 112.44(12)
C4 Si1 C1 112.93(13)
C3 Si1 C1 108.04(13)
C6 Si2 C5 105.55(15)
C6 Si2 C7 109.80(16)
C5 Si2 C7 106.46(16)
C6 Si2 C1 108.61(13)
C5 Si2 C1 114.39(14)
C7 Si2 C1 111.80(13)
C9 Si3 C11 104.27(15)
C9 Si3 C10 108.60(16)
C11 Si3 C10 107.64(15)
C9 Si3 C8 110.38(14)
C11 Si3 C8 111.83(13)
C10 Si3 C8 113.64(13)
C12 Si4 C14 109.79(15)
C12 Si4 C13 107.47(17)
C14 Si4 C13 105.50(16)
C12 Si4 C8 111.77(13)
C14 Si4 C8 108.84(13)
C13 Si4 C8 113.26(15)
C18 Si5 C17 108.84(15)
C18 Si5 C19 107.20(16)
C17 Si5 C19 105.60(16)
C18 Si5 C16 112.38(13)
C17 Si5 C16 109.49(13)
C19 Si5 C16 113.03(15)
C21 Si6 C20 108.70(15)
C21 Si6 C16 111.04(15)
C20 Si6 C16 112.57(13)
C21 Si6 C22 104.73(16)
C20 Si6 C22 107.21(15)
C16 Si6 C22 112.20(13)
C25 Si7 C24 106.22(15)
C25 Si7 C26 109.28(16)
C24 Si7 C26 107.59(16)
C25 Si7 C23 112.98(13)
C24 Si7 C23 111.81(13)
C26 Si7 C23 108.79(14)
C27 Si8 C28 108.10(15)
C27 Si8 C29 108.60(15)
C28 Si8 C29 105.26(14)
C27 Si8 C23 112.30(13)
C28 Si8 C23 112.71(14)
C29 Si8 C23 109.56(13)
B1 C1 Si2 111.30(17)
B1 C1 Si1 114.67(17)
Si2 C1 Si1 114.83(13)
B1 C1 H1 104.9
Si2 C1 H1 104.9
Si1 C1 H1 104.9
Si1 C2 H2A 109.5
Si1 C2 H2B 109.5
H2A C2 H2B 109.5
Si1 C2 H2C 109.5
H2A C2 H2C 109.5
H2B C2 H2C 109.5
Si1 C3 H3A 109.5
Si1 C3 H3B 109.5
H3A C3 H3B 109.5
Si1 C3 H3C 109.5
H3A C3 H3C 109.5
H3B C3 H3C 109.5
Si1 C4 H4A 109.5
Si1 C4 H4B 109.5
H4A C4 H4B 109.5
Si1 C4 H4C 109.5
H4A C4 H4C 109.5
H4B C4 H4C 109.5
Si2 C5 H5A 109.5
Si2 C5 H5B 109.5
H5A C5 H5B 109.5
Si2 C5 H5C 109.5
H5A C5 H5C 109.5
H5B C5 H5C 109.5
Si2 C6 H6A 109.5
Si2 C6 H6B 109.5
H6A C6 H6B 109.5
Si2 C6 H6C 109.5
H6A C6 H6C 109.5
H6B C6 H6C 109.5
Si2 C7 H7A 109.5
Si2 C7 H7B 109.5
H7A C7 H7B 109.5
Si2 C7 H7C 109.5
H7A C7 H7C 109.5
H7B C7 H7C 109.5
B1 C8 Si3 116.12(17)
B1 C8 Si4 110.83(17)
Si3 C8 Si4 115.77(13)
B1 C8 H8 104.1
Si3 C8 H8 104.1
Si4 C8 H8 104.1
Si3 C9 H9A 109.5
Si3 C9 H9B 109.5
H9A C9 H9B 109.5
Si3 C9 H9C 109.5
H9A C9 H9C 109.5
H9B C9 H9C 109.5
Si3 C10 H10A 109.5
Si3 C10 H10B 109.5
H10A C10 H10B 109.5
Si3 C10 H10C 109.5
H10A C10 H10C 109.5
H10B C10 H10C 109.5
Si3 C11 H11A 109.5
Si3 C11 H11B 109.5
H11A C11 H11B 109.5
Si3 C11 H11C 109.5
H11A C11 H11C 109.5
H11B C11 H11C 109.5
Si4 C12 H12A 109.5
Si4 C12 H12B 109.5
H12A C12 H12B 109.5
Si4 C12 H12C 109.5
H12A C12 H12C 109.5
H12B C12 H12C 109.5
Si4 C13 H13A 109.5
Si4 C13 H13B 109.5
H13A C13 H13B 109.5
Si4 C13 H13C 109.5
H13A C13 H13C 109.5
H13B C13 H13C 109.5
Si4 C14 H14A 109.5
Si4 C14 H14B 109.5
H14A C14 H14B 109.5
Si4 C14 H14C 109.5
H14A C14 H14C 109.5
H14B C14 H14C 109.5
B2 C16 Si6 114.88(18)
B2 C16 Si5 111.20(17)
Si6 C16 Si5 116.08(13)
B2 C16 H16 104.4
Si6 C16 H16 104.4
Si5 C16 H16 104.4
Si5 C17 H17A 109.5
Si5 C17 H17B 109.5
H17A C17 H17B 109.5
Si5 C17 H17C 109.5
H17A C17 H17C 109.5
H17B C17 H17C 109.5
Si5 C18 H18A 109.5
Si5 C18 H18B 109.5
H18A C18 H18B 109.5
Si5 C18 H18C 109.5
H18A C18 H18C 109.5
H18B C18 H18C 109.5
Si5 C19 H19A 109.5
Si5 C19 H19B 109.5
H19A C19 H19B 109.5
Si5 C19 H19C 109.5
H19A C19 H19C 109.5
H19B C19 H19C 109.5
Si6 C20 H20A 109.5
Si6 C20 H20B 109.5
H20A C20 H20B 109.5
Si6 C20 H20C 109.5
H20A C20 H20C 109.5
H20B C20 H20C 109.5
Si6 C21 H21A 109.5
Si6 C21 H21B 109.5
H21A C21 H21B 109.5
Si6 C21 H21C 109.5
H21A C21 H21C 109.5
H21B C21 H21C 109.5
Si6 C22 H22A 109.5
Si6 C22 H22B 109.5
H22A C22 H22B 109.5
Si6 C22 H22C 109.5
H22A C22 H22C 109.5
H22B C22 H22C 109.5
B2 C23 Si8 112.65(17)
B2 C23 Si7 113.78(17)
Si8 C23 Si7 114.71(13)
B2 C23 H23 104.8
Si8 C23 H23 104.8
Si7 C23 H23 104.8
Si7 C24 H24A 109.5
Si7 C24 H24B 109.5
H24A C24 H24B 109.5
Si7 C24 H24C 109.5
H24A C24 H24C 109.5
H24B C24 H24C 109.5
Si7 C25 H25A 109.5
Si7 C25 H25B 109.5
H25A C25 H25B 109.5
Si7 C25 H25C 109.5
H25A C25 H25C 109.5
H25B C25 H25C 109.5
Si7 C26 H26A 109.5
Si7 C26 H26B 109.5
H26A C26 H26B 109.5
Si7 C26 H26C 109.5
H26A C26 H26C 109.5
H26B C26 H26C 109.5
Si8 C27 H27A 109.5
Si8 C27 H27B 109.5
H27A C27 H27B 109.5
Si8 C27 H27C 109.5
H27A C27 H27C 109.5
H27B C27 H27C 109.5
Si8 C28 H28A 109.5
Si8 C28 H28B 109.5
H28A C28 H28B 109.5
Si8 C28 H28C 109.5
H28A C28 H28C 109.5
H28B C28 H28C 109.5
Si8 C29 H29A 109.5
Si8 C29 H29B 109.5
H29A C29 H29B 109.5
Si8 C29 H29C 109.5
H29A C29 H29C 109.5
H29B C29 H29C 109.5

loop_
_geom_bond_atom_site_label_1
_geom_bond_atom_site_label_2
_geom_bond_distance
Sn1 O2 1.9724(18)
Sn1 O1 1.9812(17)
O1 B1 1.367(3)
O2 B2 1.362(3)
B1 C8 1.589(4)
B1 C1 1.593(4)
B2 C23 1.588(4)
B2 C16 1.596(4)
Si1 C2 1.864(3)
Si1 C4 1.874(3)
Si1 C3 1.877(3)
Si1 C1 1.883(3)
Si2 C6 1.874(3)
Si2 C5 1.876(3)
Si2 C7 1.878(3)
Si2 C1 1.882(3)
Si3 C9 1.873(3)
Si3 C11 1.874(3)
Si3 C10 1.875(3)
Si3 C8 1.879(3)
Si4 C12 1.861(3)
Si4 C14 1.869(3)
Si4 C13 1.876(3)
Si4 C8 1.887(3)
Si5 C18 1.867(3)
Si5 C17 1.873(3)
Si5 C19 1.874(3)
Si5 C16 1.887(3)
Si6 C21 1.872(3)
Si6 C20 1.874(3)
Si6 C16 1.876(3)
Si6 C22 1.882(3)
Si7 C25 1.866(3)
Si7 C24 1.871(3)
Si7 C26 1.874(3)
Si7 C23 1.889(3)
Si8 C27 1.872(3)
Si8 C28 1.873(3)
Si8 C29 1.873(3)
Si8 C23 1.886(3)
C1 H1 1.0000
C2 H2A 0.9800
C2 H2B 0.9800
C2 H2C 0.9800
C3 H3A 0.9800
C3 H3B 0.9800
C3 H3C 0.9800
C4 H4A 0.9800
C4 H4B 0.9800
C4 H4C 0.9800
C5 H5A 0.9800
C5 H5B 0.9800
C5 H5C 0.9800
C6 H6A 0.9800
C6 H6B 0.9800
C6 H6C 0.9800
C7 H7A 0.9800
C7 H7B 0.9800
C7 H7C 0.9800
C8 H8 1.0000
C9 H9A 0.9800
C9 H9B 0.9800
C9 H9C 0.9800
C10 H10A 0.9800
C10 H10B 0.9800
C10 H10C 0.9800
C11 H11A 0.9800
C11 H11B 0.9800
C11 H11C 0.9800
C12 H12A 0.9800
C12 H12B 0.9800
C12 H12C 0.9800
C13 H13A 0.9800
C13 H13B 0.9800
C13 H13C 0.9800
C14 H14A 0.9800
C14 H14B 0.9800
C14 H14C 0.9800
C16 H16 1.0000
C17 H17A 0.9800
C17 H17B 0.9800
C17 H17C 0.9800
C18 H18A 0.9800
C18 H18B 0.9800
C18 H18C 0.9800
C19 H19A 0.9800
C19 H19B 0.9800
C19 H19C 0.9800
C20 H20A 0.9800
C20 H20B 0.9800
C20 H20C 0.9800
C21 H21A 0.9800
C21 H21B 0.9800
C21 H21C 0.9800
C22 H22A 0.9800
C22 H22B 0.9800
C22 H22C 0.9800
C23 H23 1.0000
C24 H24A 0.9800
C24 H24B 0.9800
C24 H24C 0.9800
C25 H25A 0.9800
C25 H25B 0.9800
C25 H25C 0.9800
C26 H26A 0.9800
C26 H26B 0.9800
C26 H26C 0.9800
C27 H27A 0.9800
C27 H27B 0.9800
C27 H27C 0.9800
C28 H28A 0.9800
C28 H28B 0.9800
C28 H28C 0.9800
C29 H29A 0.9800
C29 H29B 0.9800
C29 H29C 0.9800

loop_
_geom_torsion_atom_site_label_1
_geom_torsion_atom_site_label_2
_geom_torsion_atom_site_label_3
_geom_torsion_atom_site_label_4
_geom_torsion
Sn1 O1 B1 C8 81.1(4)
Sn1 O1 B1 C1 -100.8(3)
Sn1 O2 B2 C23 -100.6(3)
Sn1 O2 B2 C16 81.5(4)
O1 B1 C1 Si2 87.7(3)
C8 B1 C1 Si2 -94.2(2)
O1 B1 C1 Si1 -44.8(3)
C8 B1 C1 Si1 133.3(2)
C6 Si2 C1 B1 71.2(2)
C5 Si2 C1 B1 -171.21(18)
C7 Si2 C1 B1 -50.1(2)
C6 Si2 C1 Si1 -156.43(15)
C5 Si2 C1 Si1 -38.83(19)
C7 Si2 C1 Si1 82.27(18)
C2 Si1 C1 B1 -28.4(2)
C4 Si1 C1 B1 92.2(2)
C3 Si1 C1 B1 -147.19(19)
C2 Si1 C1 Si2 -159.21(14)
C4 Si1 C1 Si2 -38.54(18)
C3 Si1 C1 Si2 82.05(16)
O1 B1 C8 Si3 -47.4(3)
C1 B1 C8 Si3 134.6(2)
O1 B1 C8 Si4 87.5(3)
C1 B1 C8 Si4 -90.6(2)
C9 Si3 C8 B1 -158.4(2)
C11 Si3 C8 B1 -42.8(2)
C10 Si3 C8 B1 79.3(2)
C9 Si3 C8 Si4 69.01(18)
C11 Si3 C8 Si4 -175.39(14)
C10 Si3 C8 Si4 -53.3(2)
C12 Si4 C8 B1 -53.6(2)
C14 Si4 C8 B1 67.8(2)
C13 Si4 C8 B1 -175.2(2)
C12 Si4 C8 Si3 81.37(17)
C14 Si4 C8 Si3 -157.19(15)
C13 Si4 C8 Si3 -40.2(2)
O2 B2 C16 Si6 -47.9(3)
C23 B2 C16 Si6 134.2(2)
O2 B2 C16 Si5 86.5(3)
C23 B2 C16 Si5 -91.4(2)
C21 Si6 C16 B2 -158.4(2)
C20 Si6 C16 B2 79.5(2)
C22 Si6 C16 B2 -41.5(2)
C21 Si6 C16 Si5 69.50(19)
C20 Si6 C16 Si5 -52.63(19)
C22 Si6 C16 Si5 -173.67(15)
C18 Si5 C16 B2 -55.8(2)
C17 Si5 C16 B2 65.3(2)
C19 Si5 C16 B2 -177.3(2)
C18 Si5 C16 Si6 78.00(18)
C17 Si5 C16 Si6 -160.92(14)
C19 Si5 C16 Si6 -43.5(2)
O2 B2 C23 Si8 89.4(2)
C16 B2 C23 Si8 -92.7(2)
O2 B2 C23 Si7 -43.3(3)
C16 B2 C23 Si7 134.6(2)
C27 Si8 C23 B2 -53.1(2)
C28 Si8 C23 B2 -175.53(18)
C29 Si8 C23 B2 67.6(2)
C27 Si8 C23 Si7 79.16(18)
C28 Si8 C23 Si7 -43.23(18)
C29 Si8 C23 Si7 -160.07(15)
C25 Si7 C23 B2 90.5(2)
C24 Si7 C23 B2 -29.3(2)
C26 Si7 C23 B2 -147.9(2)
C25 Si7 C23 Si8 -41.25(19)
C24 Si7 C23 Si8 -161.02(15)
C26 Si7 C23 Si8 80.30(18)
